data_2007059
loop_
_publ_author_name
'John Burgess'
'John Fawcett'
'David R. Russell'
'Lu Zaisheng'

_publ_section_title
;
 Three <i>N</i>-Aryl-Substituted 3-hydroxypyridin-4-ones
;
_journal_issue 3
_journal_name_full 'Acta Crystallographica Section C'
_journal_page_first 430
_journal_page_last 433
_journal_paper_doi 10.1107/S010827019701127X
_journal_volume 54
_journal_year 1998
_chemical_formula_moiety 'C15 H17 N O2'
_chemical_formula_sum 'C15 H17 N O2'
_chemical_formula_weight 243.30
_chemical_name_systematic
;
3-Hydroxy-2-ethyl-1-3,5dimethylphenyl pyridin-4-one
;
_space_group_IT_number 14
_symmetry_cell_setting monoclinic
_symmetry_space_group_name_Hall '-P 2ybc'
_symmetry_space_group_name_H-M 'P 1 21/c 1'
_audit_creation_method SHELXL
_cell_angle_alpha 90.00
_cell_angle_beta 90.940(10)
_cell_angle_gamma 90.00
_cell_formula_units_Z 4
_cell_length_a 9.1970(10)
_cell_length_b 10.6060(10)
_cell_length_c 13.2590(10)
_cell_measurement_reflns_used 27
_cell_measurement_temperature 293(2)
_cell_measurement_theta_max 12.4
_cell_measurement_theta_min 4.6
_cell_volume 1293.2(2)
_computing_cell_refinement XSCANS
_computing_data_collection 'XSCANS (Fait, 1991)'
_computing_data_reduction XSCANS
_computing_molecular_graphics 'SHELXTL/PC (Sheldrick, 1990b)'
_computing_publication_material SHELXTL/PC
_computing_structure_refinement 'SHELXL93 (Sheldrick, 1993)'
_computing_structure_solution 'SHELXS86 (Sheldrick, 1990a)'
_diffrn_ambient_temperature 293(2)
_diffrn_measurement_device 'Siemens P4 four-circle'
_diffrn_measurement_method '\w scans'
_diffrn_radiation_monochromator graphite
_diffrn_radiation_source 'fine-focus sealed tube'
_diffrn_radiation_type MoK\a
_diffrn_radiation_wavelength 0.71073
_diffrn_reflns_av_R_equivalents 0.0138
_diffrn_reflns_av_sigmaI/netI 0.0249
_diffrn_reflns_limit_h_max 10
_diffrn_reflns_limit_h_min -1
_diffrn_reflns_limit_k_max 11
_diffrn_reflns_limit_k_min -1
_diffrn_reflns_limit_l_max 14
_diffrn_reflns_limit_l_min -14
_diffrn_reflns_number 2466
_diffrn_reflns_theta_max 23.00
_diffrn_reflns_theta_min 2.93
_diffrn_standards_decay_% 'none; intensity variation: <1'
_diffrn_standards_interval_count 100
_diffrn_standards_number 3
_exptl_absorpt_coefficient_mu 0.083
_exptl_absorpt_correction_type none
_exptl_crystal_colour Colourless
_exptl_crystal_density_diffrn 1.250
_exptl_crystal_density_meas ?
_exptl_crystal_description Block
_exptl_crystal_F_000 520
_exptl_crystal_size_max 0.69
_exptl_crystal_size_mid 0.42
_exptl_crystal_size_min 0.38
_refine_diff_density_max 0.20
_refine_diff_density_min -0.18
_refine_ls_extinction_method none
_refine_ls_goodness_of_fit_all 1.056
_refine_ls_goodness_of_fit_obs 1.081
_refine_ls_hydrogen_treatment 'H-atom treatment: see text'
_refine_ls_matrix_type full
_refine_ls_number_parameters 163
_refine_ls_number_reflns 1803
_refine_ls_number_restraints 0
_refine_ls_restrained_S_all 1.056
_refine_ls_restrained_S_obs 1.081
_refine_ls_R_factor_all 0.0518
_refine_ls_R_factor_obs .0424
_refine_ls_shift/esd_max 0.007
_refine_ls_shift/esd_mean 0.001
_refine_ls_structure_factor_coef Fsqd
_refine_ls_weighting_details 'w = 1/[\s^2^(Fo^2^)+(0.0575P)^2^+0.4658P] where P=(Fo^2^+2Fc^2^)/3'
_refine_ls_weighting_scheme calc
_refine_ls_wR_factor_all 0.1205
_refine_ls_wR_factor_obs .1120
_reflns_number_observed 1515
_reflns_number_total 1803
_reflns_observed_criterion >2sigma(I)
_cod_data_source_file bm1164.cif
_cod_data_source_block 1
_cod_depositor_comments
;
The following automatic conversions were performed:
'_symmetry_cell_setting' value 'Monoclinic' changed to 'monoclinic'
according to '/home/saulius/struct/CIF-dictionaries/cif_core.dic'
dictionary named 'cif_core.dic' version 2.4.1 from 2010-06-29.

Automatic conversion script
Id: cif_fix_enum 1527 2010-12-29 10:47:43Z saulius 

The following automatic conversions were performed:

'_symmetry_cell_setting' value 'Monoclinic' changed to 'monoclinic'
according to /home/saulius/struct/CIF-dictionaries/cif_core.dic
dictionary named 'cif_core.dic' version 2.4.1 from 2010-06-29.

Automatic conversion script
Id: cif_fix_values 1715 2011-07-08 13:25:40Z adriana 

The following automatic conversions were performed:

'_exptl_crystal_density_meas' value 'not measured' was changed to '?'
- the value is perceived as not measured.

Automatic conversion script
Id: cif_fix_values 3008 2015-01-20 13:52:24Z robertas 

The following automatic conversions were performed:

'_refine_ls_weighting_scheme' value 'calc w =
1/[\s^2^(Fo^2^)+(0.0575P)^2^+0.4658P] where P=(Fo^2^+2Fc^2^)/3' was
changed to 'calc'. New tag '_refine_ls_weighting_details' was
created. The value of the new tag was set to 'w =
1/[\s^2^(Fo^2^)+(0.0575P)^2^+0.4658P] where P=(Fo^2^+2Fc^2^)/3'.

Automatic conversion script
Id: cif_fix_values 3143 2015-03-26 13:38:13Z robertas 
;
_cod_original_sg_symbol_Hall '-P 2ybc '
_cod_original_sg_symbol_H-M 'P 21/c'
_cod_database_code 2007059

loop_
_symmetry_equiv_pos_as_xyz
'x, y, z'
'-x, y+1/2, -z+1/2'
'-x, -y, -z'
'x, -y-1/2, z-1/2'

loop_
_atom_site_aniso_label
_atom_site_aniso_U_11
_atom_site_aniso_U_22
_atom_site_aniso_U_33
_atom_site_aniso_U_12
_atom_site_aniso_U_13
_atom_site_aniso_U_23
O1 .0712(10) .0404(8) .0512(9) -.0101(7) .0170(7) -.0130(7)
O2 .0879(12) .0394(9) .0448(8) -.0213(8) .0095(8) -.0012(7)
N1 .0431(9) .0319(9) .0407(9) -.0016(7) .0003(7) -.0031(7)
C1 .086(2) .078(2) .0565(15) -.0094(15) .0227(13) .0085(13)
C2 .0483(12) .0463(13) .0562(13) -.0051(10) .0125(10) -.0071(10)
C3 .0415(11) .0344(11) .0379(10) .0006(9) .0003(8) -.0013(9)
C4 .0477(11) .0336(11) .0351(10) .0012(9) .0018(8) -.0014(9)
C5 .0532(12) .0336(11) .0362(10) -.0040(9) -.0011(9) .0032(9)
C6 .0546(13) .0424(12) .0377(11) -.0049(10) .0083(9) .0010(9)
C7 .0522(12) .0398(12) .0380(11) -.0004(10) .0060(9) -.0029(9)
C8 .0385(11) .0338(11) .0444(11) -.0011(8) .0013(9) -.0045(9)
C9 .0535(13) .0388(12) .0508(12) -.0045(10) -.0095(10) .0012(10)
C10 .0634(14) .0418(12) .0547(13) -.0028(11) -.0052(11) .0049(10)
C11 .0481(12) .0388(12) .0570(13) -.0005(10) .0028(10) -.0061(10)
C12 .0426(12) .0430(12) .0539(13) .0032(10) -.0046(9) -.0169(10)
C13 .0466(12) .0418(12) .0470(12) .0071(10) -.0045(10) -.0080(10)
C14 .092(2) .0462(14) .086(2) -.0158(14) -.008(2) -.0065(13)
C15 .083(2) .057(2) .075(2) .0005(14) -.0254(14) -.0195(13)

loop_
_atom_site_label
_atom_site_fract_x
_atom_site_fract_y
_atom_site_fract_z
_atom_site_U_iso_or_equiv
_atom_site_thermal_displace_type
_atom_site_calc_flag
_atom_site_refinement_flags
_atom_site_occupancy
_atom_site_disorder_group
_atom_site_type_symbol
O1 .6786(2) .12966(13) .47077(11) .0541(4) Uani d . 1 . O
H1 .6001(2) .05844(13) .45986(11) .080 Uiso d R 1 . H
O2 .4764(2) .06142(13) .61028(10) .0573(5) Uani d . 1 . O
N1 .6678(2) .40673(14) .62708(11) .0386(4) Uani d . 1 . N
C1 .7690(3) .3936(3) .3747(2) .0730(8) Uani d . 1 . C
H1B .8482(3) .4154(3) .3318(2) .080 Uiso d R 1 . H
H1C .7174(3) .3228(3) .3467(2) .080 Uiso d R 1 . H
H1D .7041(3) .4641(3) .3799(2) .080 Uiso d R 1 . H
C2 .8243(2) .3591(2) .4791(2) .0501(6) Uani d . 1 . C
H2A .8773(2) .4295(2) .5064(2) .080 Uiso d R 1 . H
H2B .8905(2) .2895(2) .4736(2) .080 Uiso d R 1 . H
C3 .7069(2) .3243(2) .55120(14) .0379(5) Uani d . 1 . C
C4 .6400(2) .2095(2) .54569(14) .0388(5) Uani d . 1 . C
C5 .5349(2) .1685(2) .61739(14) .0410(5) Uani d . 1 . C
C6 .5057(2) .2570(2) .69474(14) .0448(5) Uani d . 1 . C
H6A .4382(2) .2343(2) .74614(14) .080 Uiso d R 1 . H
C7 .5703(2) .3713(2) .69768(15) .0433(5) Uani d . 1 . C
H7A .5471(2) .4292(2) .75063(15) .080 Uiso d R 1 . H
C8 .7219(2) .5353(2) .63001(14) .0389(5) Uani d . 1 . C
C9 .6822(2) .6185(2) .5548(2) .0478(6) Uani d . 1 . C
H9A .6175(2) .5916(2) .5015(2) .080 Uiso d R 1 . H
C10 .7354(2) .7400(2) .5581(2) .0534(6) Uani d . 1 . C
H10A .7106(2) .7978(2) .5048(2) .080 Uiso d R 1 . H
C11 .8256(2) .7806(2) .6353(2) .0479(5) Uani d . 1 . C
C12 .8605(2) .6982(2) .7140(2) .0466(5) Uani d . 1 . C
C13 .8079(2) .5748(2) .70969(15) .0452(5) Uani d . 1 . C
H13A .8331(2) .5165(2) .76257(15) .080 Uiso d R 1 . H
C14 .8836(3) .9135(2) .6328(2) .0750(8) Uani d . 1 . C
H14A .8488(3) .9552(2) .5729(2) .080 Uiso d R 1 . H
H14B .8506(3) .9581(2) .6911(2) .080 Uiso d R 1 . H
H14C .9880(3) .9119(2) .6332(2) .080 Uiso d R 1 . H
C15 .9508(3) .7398(2) .8042(2) .0723(7) Uani d . 1 . C
H15A .8909(3) .8190(2) .8369(2) .080 Uiso d PR .67 . H
H15B .9612(3) .6587(2) .8588(2) .080 Uiso d PR .67 . H
H15C 1.0571(3) .7714(2) .7709(2) .080 Uiso d PR .67 . H
H15D 1.0455(3) .6775(2) .8212(2) .080 Uiso d PR .33 . H
H15E .9773(3) .8376(2) .7912(2) .080 Uiso d PR .33 . H
H15F .8930(3) .6955(2) .8718(2) .080 Uiso d PR .33 . H

loop_
_atom_type_symbol
_atom_type_description
_atom_type_scat_dispersion_real
_atom_type_scat_dispersion_imag
_atom_type_scat_source
C C 0.0033 0.0016 'International Tables Vol C Tables 4.2.6.8 and 6.1.1.4'
H H 0.0000 0.0000 'International Tables Vol C Tables 4.2.6.8 and 6.1.1.4'
N N 0.0061 0.0033 'International Tables Vol C Tables 4.2.6.8 and 6.1.1.4'
O O 0.0106 0.0060 'International Tables Vol C Tables 4.2.6.8 and 6.1.1.4'

loop_
_geom_angle_atom_site_label_1
_geom_angle_atom_site_label_2
_geom_angle_atom_site_label_3
_geom_angle
C7 N1 C3 120.5(2)
C7 N1 C8 118.1(2)
C3 N1 C8 121.3(2)
C3 C2 C1 114.1(2)
C4 C3 N1 118.7(2)
C4 C3 C2 120.9(2)
N1 C3 C2 120.4(2)
O1 C4 C3 118.2(2)
O1 C4 C5 118.9(2)
C3 C4 C5 122.9(2)
O2 C5 C6 124.4(2)
O2 C5 C4 121.0(2)
C6 C5 C4 114.6(2)
C7 C6 C5 121.8(2)
C6 C7 N1 121.6(2)
C13 C8 C9 120.2(2)
C13 C8 N1 120.0(2)
C9 C8 N1 119.7(2)
C10 C9 C8 119.1(2)
C9 C10 C11 121.7(2)
C10 C11 C12 119.3(2)
C10 C11 C14 119.1(2)
C12 C11 C14 121.6(2)
C13 C12 C11 118.7(2)
C13 C12 C15 119.5(2)
C11 C12 C15 121.8(2)
C8 C13 C12 120.8(2)

loop_
_geom_bond_atom_site_label_1
_geom_bond_atom_site_label_2
_geom_bond_site_symmetry_2
_geom_bond_distance
_geom_bond_publ_flag
O1 C4 . 1.357(2) ?
O2 C5 . 1.260(2) ?
N1 C7 . 1.360(2) ?
N1 C3 . 1.385(2) ?
N1 C8 . 1.451(2) ?
C1 C2 . 1.512(3) ?
C2 C3 . 1.500(3) ?
C3 C4 . 1.365(3) ?
C4 C5 . 1.435(3) ?
C5 C6 . 1.419(3) ?
C6 C7 . 1.350(3) ?
C8 C13 . 1.375(3) ?
C8 C9 . 1.377(3) ?
C9 C10 . 1.379(3) ?
C10 C11 . 1.376(3) ?
C11 C12 . 1.395(3) ?
C11 C14 . 1.508(3) ?
C12 C13 . 1.397(3) ?
C12 C15 . 1.510(3) ?
